data_7230495
loop_
_publ_author_name
'Minami, Takaya'
'Sato, Hiroyasu'
'Matsumoto, Shinya'

_publ_section_title
;
 Macroscopic crystalline deformation in an organic dye during reversible
 phase transition caused by alkyl disorder
;
_journal_issue 19
_journal_name_full CrystEngComm
_journal_page_first 2644
_journal_paper_doi 10.1039/C8CE00465J
_journal_volume 20
_journal_year 2018
_chemical_formula_moiety 'C26 H30 N6'
_chemical_formula_sum 'C26 H30 N6'
_chemical_formula_weight 426.56
_chemical_melting_point 551
_chemical_name_common DE2
_chemical_name_systematic 'N, N'-bis [(4-diethylaminophenyl) methylidene] diaminomaleonitrile'
_space_group_crystal_system triclinic
_space_group_IT_number 2
_space_group_name_Hall '-P 1'
_space_group_name_H-M_alt 'P -1'
_symmetry_space_group_name_Hall '-P 1'
_symmetry_space_group_name_H-M 'P -1'
_atom_sites_solution_hydrogens geom
_atom_sites_solution_primary direct
_atom_sites_solution_secondary difmap
_audit_update_record
;
2017-12-13 deposited with the CCDC.
2018-04-16 downloaded from the CCDC.
;
_cell_angle_alpha 80.038(5)
_cell_angle_beta 76.141(5)
_cell_angle_gamma 89.607(5)
_cell_formula_units_Z 3
_cell_length_a 9.2410(5)
_cell_length_b 11.3265(6)
_cell_length_c 18.1906(10)
_cell_measurement_reflns_used 1949
_cell_measurement_temperature 343
_cell_measurement_theta_max 20.73
_cell_measurement_theta_min 1.98
_cell_volume 1819.49(18)
_computing_cell_refinement 'CrysAlisPro 1.171.38.43 (Rigaku OD, 2015)'
_computing_data_collection 'CrysAlisPro 1.171.38.43 (Rigaku OD, 2015)'
_computing_data_reduction 'CrysAlisPro 1.171.38.43 (Rigaku OD, 2015)'
_computing_molecular_graphics 'CrystalStructure 4.2'
_computing_publication_material 'CrystalStructure 4.2 (Rigaku, 2017)'
_computing_structure_refinement 'SHELXL Version 2014/7 (Sheldrick, 2008)'
_computing_structure_solution 'SHELXT Version 2014/5 (Sheldrick, 2014)'
_diffrn_ambient_temperature 343
_diffrn_detector_area_resol_mean 14.629
_diffrn_measured_fraction_theta_full 0.987
_diffrn_measured_fraction_theta_max 0.987
_diffrn_measurement_device_type 'Rigaku Mercury70'
_diffrn_measurement_method \w
_diffrn_radiation_type 'Mo K\a'
_diffrn_radiation_wavelength 0.71075
_diffrn_reflns_av_R_equivalents 0.0392
_diffrn_reflns_Laue_measured_fraction_full 0.987
_diffrn_reflns_Laue_measured_fraction_max 0.987
_diffrn_reflns_limit_h_max 10
_diffrn_reflns_limit_h_min -10
_diffrn_reflns_limit_k_max 13
_diffrn_reflns_limit_k_min -13
_diffrn_reflns_limit_l_max 21
_diffrn_reflns_limit_l_min -14
_diffrn_reflns_number 11703
_diffrn_reflns_point_group_measured_fraction_full 0.987
_diffrn_reflns_point_group_measured_fraction_max 0.987
_diffrn_reflns_theta_full 24.790
_diffrn_reflns_theta_max 24.790
_diffrn_reflns_theta_min 2.272
_diffrn_standards_number 0
_exptl_absorpt_coefficient_mu 0.072
_exptl_absorpt_correction_T_max 0.993
_exptl_absorpt_correction_T_min 0.934
_exptl_absorpt_correction_type multi-scan
_exptl_absorpt_process_details
;
CrysAlisPro 1.171.38.43 (Rigaku Oxford Diffraction, 2015)
Empirical absorption correction using spherical harmonics,
 implemented in SCALE3 ABSPACK scaling algorithm.
;
_exptl_crystal_colour violet
_exptl_crystal_density_diffrn 1.168
_exptl_crystal_density_method 'not measured'
_exptl_crystal_description block
_exptl_crystal_F_000 684.00
_exptl_crystal_recrystallization_method 'Re-crystallisation from solvent: Chloroform and diethyl ether'
_exptl_crystal_size_max 0.481
_exptl_crystal_size_mid 0.154
_exptl_crystal_size_min 0.104
_refine_diff_density_max 0.31
_refine_diff_density_min -0.20
_refine_ls_extinction_method none
_refine_ls_goodness_of_fit_ref 1.020
_refine_ls_hydrogen_treatment constr
_refine_ls_number_parameters 433
_refine_ls_number_reflns 6186
_refine_ls_number_restraints 5
_refine_ls_R_factor_all 0.2086
_refine_ls_R_factor_gt 0.0841
_refine_ls_shift/su_max 0.000
_refine_ls_structure_factor_coef Fsqd
_refine_ls_weighting_details 'w = 1/[\s^2^(Fo^2^)+(0.1059P)^2^+0.0528P] where P=(Fo^2^+2Fc^2^)/3'
_refine_ls_weighting_scheme calc
_refine_ls_wR_factor_gt 0.1908
_refine_ls_wR_factor_ref 0.2665
_reflns_Friedel_coverage 0.000
_reflns_number_gt 2404
_reflns_number_total 6186
_reflns_threshold_expression F^2^>2.0\s(F^2^)
_cod_data_source_file c8ce00465j9.cif
_cod_data_source_block DE2_343K
_cod_depositor_comments 'Adding full bibliography for 7230490--7230496.cif.'
_cod_database_code 7230495

loop_
_space_group_symop_id
_space_group_symop_operation_xyz
1 +X,+Y,+Z
2 -X,-Y,-Z

loop_
_atom_site_label
_atom_site_type_symbol
_atom_site_fract_x
_atom_site_fract_y
_atom_site_fract_z
_atom_site_U_iso_or_equiv
_atom_site_adp_type
_atom_site_occupancy
_atom_site_site_symmetry_order
_atom_site_calc_flag
_atom_site_refinement_flags_posn
_atom_site_refinement_flags_adp
N1 N -0.2289(5) 0.4885(5) 0.9103(3) 0.1104(17) Uani 1 1 d . .
N2 N 0.1449(4) 0.4877(3) 0.91422(19) 0.0745(11) Uani 1 1 d . .
N3 N 0.7165(4) 0.4212(4) 0.6456(2) 0.1102(16) Uani 1 1 d . U
N4 N 0.0940(5) 0.2212(4) 0.5404(2) 0.0970(15) Uani 1 1 d . .
N5 N 0.4508(3) 0.1510(3) 0.55784(19) 0.0656(10) Uani 1 1 d . .
N6 N 1.0387(4) 0.1571(4) 0.2838(2) 0.0850(13) Uani 1 1 d . .
N7 N 0.5045(6) 0.0836(5) 0.7458(3) 0.126(2) Uani 1 1 d . .
N8 N 0.1466(4) 0.1478(3) 0.7274(2) 0.0699(10) Uani 1 1 d . .
N9 N -0.4218(5) 0.1845(6) 1.0062(3) 0.139(2) Uani 1 1 d . U
C1 C -0.1283(6) 0.4907(5) 0.9361(3) 0.0778(15) Uani 1 1 d . .
C2 C 0.0062(5) 0.4927(4) 0.9630(2) 0.0732(13) Uani 1 1 d . .
C3 C 0.1572(5) 0.4646(4) 0.8460(2) 0.0751(13) Uani 1 1 d . .
H3 H 0.0710 0.4512 0.8302 0.090 Uiso 1 1 calc R U
C4 C 0.2998(5) 0.4590(4) 0.7934(2) 0.0664(12) Uani 1 1 d . .
C5 C 0.3119(5) 0.4270(4) 0.7217(2) 0.0742(13) Uani 1 1 d . .
H5 H 0.2254 0.4116 0.7068 0.089 Uiso 1 1 calc R U
C6 C 0.4478(5) 0.4175(4) 0.6725(2) 0.0728(13) Uani 1 1 d . .
H6 H 0.4510 0.3974 0.6247 0.087 Uiso 1 1 calc R U
C7 C 0.5803(5) 0.4371(4) 0.6921(2) 0.0737(13) Uani 1 1 d . .
C8 C 0.5701(5) 0.4739(4) 0.7627(2) 0.0864(15) Uani 1 1 d . .
H8 H 0.6568 0.4929 0.7764 0.104 Uiso 1 1 calc R U
C9 C 0.4334(5) 0.4826(4) 0.8122(2) 0.0802(14) Uani 1 1 d . .
H9 H 0.4301 0.5047 0.8595 0.096 Uiso 1 1 calc R U
C10 C 0.7290(5) 0.3749(5) 0.5737(3) 0.106(2) Uani 1 1 d . .
H10A H 0.8222 0.3341 0.5627 0.127 Uiso 1 1 calc R U
H10B H 0.6488 0.3156 0.5820 0.127 Uiso 1 1 calc R U
C11 C 0.7236(7) 0.4646(6) 0.5057(3) 0.136(2) Uani 1 1 d . .
H11A H 0.7326 0.4255 0.4620 0.164 Uiso 1 1 calc R U
H11B H 0.6304 0.5041 0.5149 0.164 Uiso 1 1 calc R U
H11C H 0.8043 0.5226 0.4956 0.164 Uiso 1 1 calc R U
C12 C 0.8675(6) 0.4363(6) 0.6696(3) 0.1132(19) Uani 1 1 d . U
H12A H 0.8550 0.4111 0.7246 0.136 Uiso 1 1 calc R U
H12B H 0.9454 0.3907 0.6425 0.136 Uiso 1 1 calc R U
C13 C 0.8988(9) 0.5555(6) 0.6484(4) 0.182(4) Uani 1 1 d . .
H13A H 0.9903 0.5745 0.6607 0.219 Uiso 1 1 calc R U
H13B H 0.9090 0.5782 0.5940 0.219 Uiso 1 1 calc R U
H13C H 0.8193 0.5984 0.6753 0.219 Uiso 1 1 calc R U
C14 C 0.1847(6) 0.1932(4) 0.5711(3) 0.0714(14) Uani 1 1 d . .
C15 C 0.3099(5) 0.1592(4) 0.6042(2) 0.0637(12) Uani 1 1 d . .
C16 C 0.4775(5) 0.1874(4) 0.4846(2) 0.0697(13) Uani 1 1 d . .
H16 H 0.4007 0.2201 0.4636 0.084 Uiso 1 1 calc R U
C17 C 0.6218(4) 0.1793(4) 0.4341(2) 0.0609(11) Uani 1 1 d . .
C18 C 0.6506(5) 0.2317(4) 0.3564(2) 0.0747(13) Uani 1 1 d . .
H18 H 0.5750 0.2715 0.3376 0.090 Uiso 1 1 calc R U
C19 C 0.7870(5) 0.2261(4) 0.3072(2) 0.0733(13) Uani 1 1 d . .
H19 H 0.8030 0.2642 0.2563 0.088 Uiso 1 1 calc R U
C20 C 0.9018(5) 0.1648(4) 0.3320(2) 0.0631(12) Uani 1 1 d . .
C21 C 0.8747(5) 0.1115(4) 0.4106(2) 0.0715(13) Uani 1 1 d . .
H21 H 0.9499 0.0708 0.4293 0.086 Uiso 1 1 calc R U
C22 C 0.7378(5) 0.1195(4) 0.4596(2) 0.0677(12) Uani 1 1 d . .
H22 H 0.7221 0.0843 0.5111 0.081 Uiso 1 1 calc R U
C23 C 1.0801(5) 0.2323(5) 0.2066(3) 0.0889(16) Uani 1 1 d . .
H23A H 1.0317 0.3084 0.2085 0.107 Uiso 1 1 calc R U
H23B H 1.1870 0.2488 0.1926 0.107 Uiso 1 1 calc R U
C24 C 1.0390(6) 0.1768(5) 0.1465(3) 0.119(2) Uani 1 1 d . .
H24A H 1.0689 0.2300 0.0979 0.143 Uiso 1 1 calc R U
H24B H 1.0885 0.1024 0.1433 0.143 Uiso 1 1 calc R U
H24C H 0.9330 0.1620 0.1592 0.143 Uiso 1 1 calc R U
C25 C 1.1494(5) 0.0713(5) 0.3053(3) 0.0894(16) Uani 1 1 d . .
H25A H 1.2065 0.0440 0.2596 0.107 Uiso 1 1 calc R U
H25B H 1.0977 0.0019 0.3406 0.107 Uiso 1 1 calc R U
C26 C 1.2524(6) 0.1265(5) 0.3419(3) 0.1079(19) Uani 1 1 d . .
H26A H 1.3226 0.0687 0.3551 0.129 Uiso 1 1 calc R U
H26B H 1.3049 0.1943 0.3067 0.129 Uiso 1 1 calc R U
H26C H 1.1963 0.1523 0.3877 0.129 Uiso 1 1 calc R U
C27 C 0.4121(6) 0.1071(5) 0.7146(3) 0.0877(17) Uani 1 1 d . .
C28 C 0.2865(5) 0.1365(4) 0.6817(3) 0.0695(13) Uani 1 1 d . .
C29 C 0.1274(5) 0.1369(4) 0.8011(2) 0.0762(14) Uani 1 1 d . .
H29 H 0.2096 0.1199 0.8218 0.091 Uiso 1 1 calc R U
C30 C -0.0122(5) 0.1495(4) 0.8522(2) 0.0686(12) Uani 1 1 d . .
C31 C -0.0251(5) 0.1366(5) 0.9309(2) 0.1002(18) Uani 1 1 d . .
H31 H 0.0597 0.1210 0.9496 0.120 Uiso 1 1 calc R U
C32 C -0.1586(6) 0.1463(6) 0.9818(3) 0.117(2) Uani 1 1 d . .
H32 H -0.1628 0.1354 1.0342 0.140 Uiso 1 1 calc R U
C33 C -0.2869(5) 0.1718(5) 0.9569(2) 0.0876(16) Uani 1 1 d . .
C34 C -0.2757(5) 0.1848(4) 0.8768(2) 0.0851(15) Uani 1 1 d . .
H34 H -0.3596 0.2020 0.8577 0.102 Uiso 1 1 calc R U
C35 C -0.1414(5) 0.1721(4) 0.8279(2) 0.0716(13) Uani 1 1 d . .
H35 H -0.1371 0.1790 0.7757 0.086 Uiso 1 1 calc R U
C36 C -0.4450(7) 0.1355(6) 1.0941(3) 0.135(2) Uani 1 1 d . U
H36A H -0.5456 0.1023 1.1161 0.162 Uiso 1 1 calc R U
H36B H -0.3752 0.0732 1.1027 0.162 Uiso 1 1 calc R U
C37 C -0.4200(8) 0.2326(7) 1.1275(4) 0.189(4) Uani 1 1 d . U
H37A H -0.4330 0.2068 1.1819 0.227 Uiso 1 1 calc R U
H37B H -0.3201 0.2645 1.1052 0.227 Uiso 1 1 calc R U
H37C H -0.4896 0.2934 1.1185 0.227 Uiso 1 1 calc R U
C38 C -0.5479(9) 0.2591(7) 0.9777(4) 0.150(3) Uani 1 1 d D U
H38A H -0.6028 0.3032 1.0160 0.180 Uiso 1 1 calc R U
H38B H -0.5091 0.3138 0.9297 0.180 Uiso 1 1 calc R U
C39 C -0.6312(9) 0.1676(9) 0.9685(5) 0.234(6) Uani 1 1 d D .
H39A H -0.7159 0.1990 0.9506 0.281 Uiso 1 1 calc R U
H39B H -0.5722 0.1247 0.9314 0.281 Uiso 1 1 calc R U
H39C H -0.6648 0.1143 1.0168 0.281 Uiso 1 1 calc R U

loop_
_atom_site_aniso_label
_atom_site_aniso_U_11
_atom_site_aniso_U_22
_atom_site_aniso_U_33
_atom_site_aniso_U_23
_atom_site_aniso_U_13
_atom_site_aniso_U_12
N1 0.084(3) 0.156(5) 0.095(3) -0.032(3) -0.021(3) -0.006(3)
N2 0.067(2) 0.094(3) 0.056(2) -0.019(2) 0.0014(19) 0.001(2)
N3 0.080(2) 0.155(4) 0.095(3) -0.067(3) 0.013(2) -0.009(3)
N4 0.080(3) 0.129(4) 0.083(3) -0.019(3) -0.021(2) 0.020(3)
N5 0.056(2) 0.078(3) 0.057(2) -0.0141(19) -0.0032(18) 0.0034(18)
N6 0.058(2) 0.124(4) 0.063(2) -0.010(2) 0.000(2) 0.011(2)
N7 0.091(4) 0.187(5) 0.092(4) -0.020(3) -0.013(3) 0.043(4)
N8 0.062(2) 0.081(3) 0.060(2) -0.0160(19) 0.0002(18) 0.0074(19)
N9 0.082(3) 0.260(7) 0.074(3) -0.052(3) 0.000(2) 0.030(3)
C1 0.071(4) 0.094(4) 0.061(3) -0.018(3) 0.002(3) -0.006(3)
C2 0.061(3) 0.089(3) 0.065(3) -0.018(3) -0.003(3) -0.003(3)
C3 0.075(3) 0.079(3) 0.066(3) -0.017(2) -0.005(2) 0.006(2)
C4 0.055(3) 0.086(3) 0.058(3) -0.019(2) -0.008(2) 0.008(2)
C5 0.066(3) 0.098(4) 0.058(3) -0.022(2) -0.009(2) -0.002(3)
C6 0.072(3) 0.092(3) 0.060(3) -0.029(2) -0.015(2) -0.004(3)
C7 0.069(3) 0.096(4) 0.057(3) -0.030(3) -0.007(2) -0.009(3)
C8 0.074(3) 0.120(4) 0.069(3) -0.034(3) -0.014(3) -0.005(3)
C9 0.076(3) 0.105(4) 0.061(3) -0.031(3) -0.009(3) 0.000(3)
C10 0.069(3) 0.143(5) 0.111(4) -0.072(4) 0.003(3) -0.001(3)
C11 0.134(5) 0.180(7) 0.083(4) -0.022(4) -0.002(4) -0.031(5)
C12 0.088(3) 0.138(5) 0.110(4) -0.036(4) -0.008(3) 0.013(4)
C13 0.242(9) 0.115(6) 0.146(6) -0.036(5) 0.047(6) -0.020(6)
C14 0.068(3) 0.083(3) 0.058(3) -0.016(3) 0.000(3) 0.006(3)
C15 0.062(3) 0.063(3) 0.061(3) -0.012(2) -0.005(2) 0.004(2)
C16 0.061(3) 0.081(3) 0.065(3) -0.017(2) -0.010(2) 0.005(2)
C17 0.055(3) 0.069(3) 0.059(3) -0.019(2) -0.009(2) 0.001(2)
C18 0.059(3) 0.110(4) 0.055(3) -0.010(3) -0.017(2) 0.011(3)
C19 0.060(3) 0.104(4) 0.054(3) -0.009(2) -0.013(2) 0.002(3)
C20 0.055(3) 0.080(3) 0.049(3) -0.013(2) -0.003(2) 0.001(2)
C21 0.063(3) 0.083(3) 0.064(3) -0.010(2) -0.009(2) 0.015(2)
C22 0.067(3) 0.078(3) 0.050(2) -0.005(2) -0.003(2) 0.008(2)
C23 0.078(3) 0.112(4) 0.067(3) -0.012(3) -0.001(3) 0.003(3)
C24 0.130(5) 0.147(5) 0.080(4) -0.029(4) -0.019(3) 0.006(4)
C25 0.066(3) 0.111(4) 0.087(3) -0.036(3) 0.001(3) 0.010(3)
C26 0.093(4) 0.133(5) 0.098(4) -0.027(4) -0.019(3) 0.029(4)
C27 0.082(4) 0.102(4) 0.065(3) -0.009(3) 0.005(3) 0.023(3)
C28 0.062(3) 0.077(3) 0.063(3) -0.013(2) -0.003(2) 0.002(2)
C29 0.065(3) 0.094(4) 0.063(3) -0.010(3) -0.006(2) 0.014(3)
C30 0.054(3) 0.090(3) 0.058(3) -0.009(2) -0.010(2) 0.011(2)
C31 0.068(3) 0.177(6) 0.057(3) -0.024(3) -0.016(3) 0.025(3)
C32 0.073(4) 0.221(7) 0.060(3) -0.045(4) -0.012(3) 0.034(4)
C33 0.062(3) 0.144(5) 0.053(3) -0.019(3) -0.006(2) 0.017(3)
C34 0.075(3) 0.121(4) 0.060(3) -0.019(3) -0.016(2) 0.020(3)
C35 0.076(3) 0.088(3) 0.046(2) -0.013(2) -0.004(2) 0.014(3)
C36 0.118(5) 0.163(6) 0.108(4) -0.022(4) 0.003(4) 0.014(4)
C37 0.131(6) 0.252(10) 0.221(8) -0.139(8) -0.045(6) 0.047(6)
C38 0.151(6) 0.175(8) 0.113(5) -0.020(5) -0.018(4) 0.041(5)
C39 0.179(9) 0.285(13) 0.204(9) -0.100(9) 0.064(7) -0.085(8)

loop_
_atom_type_symbol
_atom_type_description
_atom_type_scat_dispersion_real
_atom_type_scat_dispersion_imag
_atom_type_scat_source
C C 0.0033 0.0016
;
International Tables for Crystallography
(Vol. C, Tables 4.2.6.8 and 6.1.1.4)
;
H H 0.0000 0.0000
;
International Tables for Crystallography
(Vol. C, Table 6.1.1.4)
;
N N 0.0061 0.0033
;
International Tables for Crystallography
(Vol. C, Tables 4.2.6.8 and 6.1.1.4)
;

loop_
_geom_angle_atom_site_label_1
_geom_angle_atom_site_label_2
_geom_angle_atom_site_label_3
_geom_angle
_geom_angle_site_symmetry_1
C3 N2 C2 120.5(4) .
C7 N3 C10 121.2(4) .
C7 N3 C12 122.7(4) .
C10 N3 C12 115.7(3) .
C16 N5 C15 120.6(4) .
C20 N6 C23 120.8(4) .
C20 N6 C25 122.0(4) .
C23 N6 C25 117.1(3) .
C29 N8 C28 120.0(4) .
C33 N9 C36 119.5(5) .
C33 N9 C38 121.4(5) .
C36 N9 C38 118.8(4) .
N1 C1 C2 175.6(5) .
C2 C2 N2 120.3(6) 2_567
C2 C2 C1 118.2(5) 2_567
N2 C2 C1 121.4(4) .
N2 C3 C4 122.1(5) .
N2 C3 H3 118.9 .
C4 C3 H3 118.9 .
C5 C4 C9 116.5(4) .
C5 C4 C3 121.6(4) .
C9 C4 C3 121.9(4) .
C6 C5 C4 121.8(4) .
C6 C5 H5 119.1 .
C4 C5 H5 119.1 .
C5 C6 C7 121.8(4) .
C5 C6 H6 119.1 .
C7 C6 H6 119.1 .
N3 C7 C6 122.4(4) .
N3 C7 C8 120.5(5) .
C6 C7 C8 117.1(4) .
C9 C8 C7 120.9(5) .
C9 C8 H8 119.6 .
C7 C8 H8 119.6 .
C8 C9 C4 121.9(4) .
C8 C9 H9 119.1 .
C4 C9 H9 119.1 .
C11 C10 N3 116.0(5) .
C11 C10 H10A 108.3 .
N3 C10 H10A 108.3 .
C11 C10 H10B 108.3 .
N3 C10 H10B 108.3 .
H10A C10 H10B 107.4 .
C10 C11 H11A 109.5 .
C10 C11 H11B 109.5 .
H11A C11 H11B 109.5 .
C10 C11 H11C 109.5 .
H11A C11 H11C 109.5 .
H11B C11 H11C 109.5 .
C13 C12 N3 102.7(6) .
C13 C12 H12A 111.2 .
N3 C12 H12A 111.2 .
C13 C12 H12B 111.2 .
N3 C12 H12B 111.2 .
H12A C12 H12B 109.1 .
C12 C13 H13A 109.5 .
C12 C13 H13B 109.5 .
H13A C13 H13B 109.5 .
C12 C13 H13C 109.5 .
H13A C13 H13C 109.5 .
H13B C13 H13C 109.5 .
N4 C14 C15 175.2(5) .
C28 C15 N5 120.6(4) .
C28 C15 C14 118.5(4) .
N5 C15 C14 120.9(4) .
N5 C16 C17 122.5(4) .
N5 C16 H16 118.7 .
C17 C16 H16 118.7 .
C22 C17 C18 117.2(3) .
C22 C17 C16 122.2(4) .
C18 C17 C16 120.6(4) .
C19 C18 C17 121.8(4) .
C19 C18 H18 119.1 .
C17 C18 H18 119.1 .
C18 C19 C20 121.3(4) .
C18 C19 H19 119.4 .
C20 C19 H19 119.4 .
N6 C20 C19 122.3(4) .
N6 C20 C21 120.0(4) .
C19 C20 C21 117.7(4) .
C22 C21 C20 120.4(4) .
C22 C21 H21 119.8 .
C20 C21 H21 119.8 .
C21 C22 C17 121.7(4) .
C21 C22 H22 119.2 .
C17 C22 H22 119.2 .
C24 C23 N6 113.6(4) .
C24 C23 H23A 108.9 .
N6 C23 H23A 108.9 .
C24 C23 H23B 108.9 .
N6 C23 H23B 108.9 .
H23A C23 H23B 107.7 .
C23 C24 H24A 109.5 .
C23 C24 H24B 109.5 .
H24A C24 H24B 109.5 .
C23 C24 H24C 109.5 .
H24A C24 H24C 109.5 .
H24B C24 H24C 109.5 .
N6 C25 C26 111.5(4) .
N6 C25 H25A 109.3 .
C26 C25 H25A 109.3 .
N6 C25 H25B 109.3 .
C26 C25 H25B 109.3 .
H25A C25 H25B 108.0 .
C25 C26 H26A 109.5 .
C25 C26 H26B 109.5 .
H26A C26 H26B 109.5 .
C25 C26 H26C 109.5 .
H26A C26 H26C 109.5 .
H26B C26 H26C 109.5 .
N7 C27 C28 175.0(5) .
C15 C28 N8 120.2(4) .
C15 C28 C27 118.5(4) .
N8 C28 C27 121.2(4) .
N8 C29 C30 123.7(4) .
N8 C29 H29 118.2 .
C30 C29 H29 118.2 .
C35 C30 C31 116.4(4) .
C35 C30 C29 122.9(4) .
C31 C30 C29 120.7(4) .
C32 C31 C30 122.1(5) .
C32 C31 H31 118.9 .
C30 C31 H31 118.9 .
C31 C32 C33 121.2(5) .
C31 C32 H32 119.4 .
C33 C32 H32 119.4 .
N9 C33 C32 122.7(4) .
N9 C33 C34 120.0(5) .
C32 C33 C34 117.3(4) .
C35 C34 C33 119.9(4) .
C35 C34 H34 120.1 .
C33 C34 H34 120.1 .
C34 C35 C30 123.0(4) .
C34 C35 H35 118.5 .
C30 C35 H35 118.5 .
C37 C36 N9 106.4(6) .
C37 C36 H36A 110.5 .
N9 C36 H36A 110.5 .
C37 C36 H36B 110.5 .
N9 C36 H36B 110.5 .
H36A C36 H36B 108.6 .
C36 C37 H37A 109.5 .
C36 C37 H37B 109.5 .
H37A C37 H37B 109.5 .
C36 C37 H37C 109.5 .
H37A C37 H37C 109.5 .
H37B C37 H37C 109.5 .
C39 C38 N9 98.8(7) .
C39 C38 H38A 112.0 .
N9 C38 H38A 112.0 .
C39 C38 H38B 112.0 .
N9 C38 H38B 112.0 .
H38A C38 H38B 109.7 .
C38 C39 H39A 109.5 .
C38 C39 H39B 109.5 .
H39A C39 H39B 109.5 .
C38 C39 H39C 109.5 .
H39A C39 H39C 109.5 .
H39B C39 H39C 109.5 .

loop_
_geom_bond_atom_site_label_1
_geom_bond_atom_site_label_2
_geom_bond_distance
_geom_bond_site_symmetry_2
N1 C1 1.140(6) .
N2 C3 1.291(5) .
N2 C2 1.380(5) .
N3 C7 1.368(5) .
N3 C10 1.470(6) .
N3 C12 1.578(7) .
N4 C14 1.128(6) .
N5 C16 1.288(5) .
N5 C15 1.383(5) .
N6 C20 1.367(4) .
N6 C23 1.477(6) .
N6 C25 1.480(6) .
N7 C27 1.139(6) .
N8 C29 1.293(5) .
N8 C28 1.379(5) .
N9 C33 1.373(5) .
N9 C36 1.563(7) .
N9 C38 1.570(8) .
C1 C2 1.441(7) .
C2 C2 1.363(8) 2_567
C3 C4 1.439(5) .
C3 H3 0.9300 .
C4 C5 1.392(5) .
C4 C9 1.397(6) .
C5 C6 1.372(5) .
C5 H5 0.9300 .
C6 C7 1.385(6) .
C6 H6 0.9300 .
C7 C8 1.400(5) .
C8 C9 1.379(5) .
C8 H8 0.9300 .
C9 H9 0.9300 .
C10 C11 1.470(8) .
C10 H10A 0.9700 .
C10 H10B 0.9700 .
C11 H11A 0.9600 .
C11 H11B 0.9600 .
C11 H11C 0.9600 .
C12 C13 1.352(7) .
C12 H12A 0.9700 .
C12 H12B 0.9700 .
C13 H13A 0.9600 .
C13 H13B 0.9600 .
C13 H13C 0.9600 .
C14 C15 1.449(7) .
C15 C28 1.351(6) .
C16 C17 1.439(5) .
C16 H16 0.9300 .
C17 C22 1.394(5) .
C17 C18 1.397(6) .
C18 C19 1.368(5) .
C18 H18 0.9300 .
C19 C20 1.387(5) .
C19 H19 0.9300 .
C20 C21 1.416(5) .
C21 C22 1.375(5) .
C21 H21 0.9300 .
C22 H22 0.9300 .
C23 C24 1.475(6) .
C23 H23A 0.9700 .
C23 H23B 0.9700 .
C24 H24A 0.9600 .
C24 H24B 0.9600 .
C24 H24C 0.9600 .
C25 C26 1.482(6) .
C25 H25A 0.9700 .
C25 H25B 0.9700 .
C26 H26A 0.9600 .
C26 H26B 0.9600 .
C26 H26C 0.9600 .
C27 C28 1.441(7) .
C29 C30 1.420(5) .
C29 H29 0.9300 .
C30 C35 1.378(6) .
C30 C31 1.389(6) .
C31 C32 1.371(5) .
C31 H31 0.9300 .
C32 C33 1.379(6) .
C32 H32 0.9300 .
C33 C34 1.417(6) .
C34 C35 1.366(5) .
C34 H34 0.9300 .
C35 H35 0.9300 .
C36 C37 1.390(8) .
C36 H36A 0.9700 .
C36 H36B 0.9700 .
C37 H37A 0.9600 .
C37 H37B 0.9600 .
C37 H37C 0.9600 .
C38 C39 1.352(9) .
C38 H38A 0.9700 .
C38 H38B 0.9700 .
C39 H39A 0.9600 .
C39 H39B 0.9600 .
C39 H39C 0.9600 .

loop_
_geom_torsion_atom_site_label_1
_geom_torsion_atom_site_label_2
_geom_torsion_atom_site_label_3
_geom_torsion_atom_site_label_4
_geom_torsion
_geom_torsion_site_symmetry_4
C3 N2 C2 C2 174.6(5) 2_567
C3 N2 C2 C1 -9.5(7) .
C2 N2 C3 C4 179.8(4) .
N2 C3 C4 C5 176.0(4) .
N2 C3 C4 C9 -2.4(7) .
C9 C4 C5 C6 0.8(7) .
C3 C4 C5 C6 -177.7(4) .
C4 C5 C6 C7 1.3(7) .
C10 N3 C7 C6 -3.8(8) .
C12 N3 C7 C6 -176.5(5) .
C10 N3 C7 C8 175.9(5) .
C12 N3 C7 C8 3.2(8) .
C5 C6 C7 N3 176.1(4) .
C5 C6 C7 C8 -3.7(7) .
N3 C7 C8 C9 -175.7(5) .
C6 C7 C8 C9 4.1(7) .
C7 C8 C9 C4 -2.1(7) .
C5 C4 C9 C8 -0.4(7) .
C3 C4 C9 C8 178.1(4) .
C7 N3 C10 C11 85.6(7) .
C12 N3 C10 C11 -101.2(6) .
C7 N3 C12 C13 -85.4(6) .
C10 N3 C12 C13 101.6(6) .
C16 N5 C15 C28 -171.0(4) .
C16 N5 C15 C14 8.4(6) .
C15 N5 C16 C17 -179.2(4) .
N5 C16 C17 C22 7.3(6) .
N5 C16 C17 C18 -172.8(4) .
C22 C17 C18 C19 -0.6(6) .
C16 C17 C18 C19 179.5(4) .
C17 C18 C19 C20 2.0(7) .
C23 N6 C20 C19 11.4(7) .
C25 N6 C20 C19 -166.6(4) .
C23 N6 C20 C21 -167.0(4) .
C25 N6 C20 C21 15.0(6) .
C18 C19 C20 N6 179.5(4) .
C18 C19 C20 C21 -2.1(6) .
N6 C20 C21 C22 179.5(4) .
C19 C20 C21 C22 1.0(6) .
C20 C21 C22 C17 0.3(7) .
C18 C17 C22 C21 -0.5(6) .
C16 C17 C22 C21 179.4(4) .
C20 N6 C23 C24 -89.1(5) .
C25 N6 C23 C24 89.0(5) .
C20 N6 C25 C26 -92.6(5) .
C23 N6 C25 C26 89.3(5) .
N5 C15 C28 N8 178.4(4) .
C14 C15 C28 N8 -1.1(6) .
N5 C15 C28 C27 1.7(6) .
C14 C15 C28 C27 -177.7(4) .
C29 N8 C28 C15 -173.6(4) .
C29 N8 C28 C27 2.9(7) .
C28 N8 C29 C30 178.7(4) .
N8 C29 C30 C35 1.4(7) .
N8 C29 C30 C31 180.0(5) .
C35 C30 C31 C32 -0.2(8) .
C29 C30 C31 C32 -178.9(5) .
C30 C31 C32 C33 -1.4(9) .
C36 N9 C33 C32 -17.1(9) .
C38 N9 C33 C32 156.3(6) .
C36 N9 C33 C34 162.8(5) .
C38 N9 C33 C34 -23.8(9) .
C31 C32 C33 N9 -178.6(5) .
C31 C32 C33 C34 1.5(9) .
N9 C33 C34 C35 -179.9(5) .
C32 C33 C34 C35 0.0(8) .
C33 C34 C35 C30 -1.6(7) .
C31 C30 C35 C34 1.7(7) .
C29 C30 C35 C34 -179.7(4) .
C33 N9 C36 C37 97.0(7) .
C38 N9 C36 C37 -76.6(7) .
C33 N9 C38 C39 98.8(7) .
C36 N9 C38 C39 -87.7(7) .
